data_2220359
loop_
_publ_author_name
'Silva, Jr, Eufr\^anio N. da'
'De Simone, Carlos A.'
'Goulart, Mar\'ilia O. F.'
'Andrade, Carlos K. Z.'
'Silva, Raphael S. F.'
'Pinto, Antonio V.'

_publ_section_title
;3-(2,4-Dibromoanilino)-2,2-dimethyl-2,3-dihydronaphtho[1,2-<i>b</i>]furan-4,5-dione:
 a new substituted arylamino nor-\b-lapachone derivative
;
_journal_coeditor_code TK2311
_journal_issue 12
_journal_name_full 'Acta Crystallographica Section E'
_journal_page_first o2348
_journal_paper_doi 10.1107/S1600536808034545
_journal_volume 64
_journal_year 2008
_chemical_formula_iupac 'C20 H15 Br2 N O3'
_chemical_formula_moiety 'C20 H15 Br2 N O3'
_chemical_formula_sum 'C20 H15 Br2 N O3'
_chemical_formula_weight 477.15
_chemical_name_systematic
;
3-(2,4-Dibromoanilino)-2,2-dimethyl-2,3-dihydronaphtho[1,2-<i>b</i>]furan-
4,5-dione
;
_space_group_IT_number 2
_symmetry_cell_setting triclinic
_symmetry_space_group_name_Hall '-P 1'
_symmetry_space_group_name_H-M 'P -1'
_atom_sites_solution_hydrogens geom
_atom_sites_solution_primary direct
_atom_sites_solution_secondary difmap
_audit_creation_method SHELXL-97
_cell_angle_alpha 112.073(2)
_cell_angle_beta 95.546(2)
_cell_angle_gamma 108.696(2)
_cell_formula_units_Z 2
_cell_length_a 8.1430(3)
_cell_length_b 11.2584(4)
_cell_length_c 11.4742(5)
_cell_measurement_reflns_used 7882
_cell_measurement_temperature 293(2)
_cell_measurement_theta_max 27.5
_cell_measurement_theta_min 1.0
_cell_volume 894.70(6)
_computing_cell_refinement 'SCALEPACK (Otwinowski & Minor, 1997)'
_computing_data_collection 'COLLECT (Nonius, 2000)'
_computing_data_reduction 'DENZO (Otwinowski & Minor, 1997) and SCALEPACK'
_computing_molecular_graphics 'ORTEP-3 for Windows (Farrugia, 1997)'
_computing_publication_material 'WinGX (Farrugia, 1999)'
_computing_structure_refinement 'SHELXL97 (Sheldrick, 2008)'
_computing_structure_solution 'SHELXS97 (Sheldrick, 2008)'
_diffrn_detector_area_resol_mean 9
_diffrn_measured_fraction_theta_full 0.992
_diffrn_measured_fraction_theta_max 0.992
_diffrn_measurement_device_type 'Nonius KappaCCD'
_diffrn_measurement_method 'CCD rotation images, thick slices'
_diffrn_radiation_monochromator 'horizonally mounted graphite crystal'
_diffrn_radiation_source 'Enraf Nonius FR590'
_diffrn_radiation_type MoK\a
_diffrn_radiation_wavelength 0.71073
_diffrn_reflns_av_R_equivalents 0.032
_diffrn_reflns_av_sigmaI/netI 0.031
_diffrn_reflns_limit_h_max 9
_diffrn_reflns_limit_h_min -10
_diffrn_reflns_limit_k_max 14
_diffrn_reflns_limit_k_min -14
_diffrn_reflns_limit_l_max 14
_diffrn_reflns_limit_l_min -14
_diffrn_reflns_number 9784
_diffrn_reflns_theta_full 27.5
_diffrn_reflns_theta_max 27.5
_diffrn_reflns_theta_min 2.7
_exptl_absorpt_coefficient_mu 4.550
_exptl_absorpt_correction_T_max 0.490
_exptl_absorpt_correction_T_min 0.272
_exptl_absorpt_correction_type multi-scan
_exptl_absorpt_process_details '(SADABS; Sheldrick, 1996)'
_exptl_crystal_colour colorless
_exptl_crystal_density_diffrn 1.771
_exptl_crystal_density_method 'not measured'
_exptl_crystal_description plate
_exptl_crystal_F_000 472
_exptl_crystal_size_max 0.31
_exptl_crystal_size_mid 0.28
_exptl_crystal_size_min 0.16
_refine_diff_density_max 0.59
_refine_diff_density_min -1.49
_refine_ls_extinction_method none
_refine_ls_goodness_of_fit_ref 1.09
_refine_ls_hydrogen_treatment constr
_refine_ls_matrix_type full
_refine_ls_number_parameters 235
_refine_ls_number_reflns 4070
_refine_ls_number_restraints 0
_refine_ls_restrained_S_all 1.09
_refine_ls_R_factor_all 0.054
_refine_ls_R_factor_gt 0.048
_refine_ls_shift/su_max_lt 0.001
_refine_ls_shift/su_mean 0.000
_refine_ls_structure_factor_coef Fsqd
_refine_ls_weighting_details 'calc w=1/[\s^2^(Fo^2^)+(0.0642P)^2^+1.7472P] where P=(Fo^2^+2Fc^2^)/3'
_refine_ls_weighting_scheme calc
_refine_ls_wR_factor_gt 0.134
_refine_ls_wR_factor_ref 0.139
_reflns_number_gt 3610
_reflns_number_total 4099
_reflns_threshold_expression I>2\s(I)
_cod_data_source_file tk2311.cif
_cod_data_source_block I
_cod_database_code 2220359
_cod_database_fobs_code 2220359

loop_
_symmetry_equiv_pos_as_xyz
'x, y, z'
'-x, -y, -z'

loop_
_atom_site_type_symbol
_atom_site_label
_atom_site_fract_x
_atom_site_fract_y
_atom_site_fract_z
_atom_site_U_iso_or_equiv
_atom_site_adp_type
_atom_site_calc_flag
_atom_site_refinement_flags
_atom_site_occupancy
Br Br1 0.13493(6) 0.15969(6) 0.15092(5) 0.06302(18) Uani d . 1
Br Br2 0.61904(6) 0.13670(4) -0.16856(4) 0.04728(15) Uani d . 1
O O1 0.5871(4) 0.4358(3) 0.6646(3) 0.0405(6) Uani d . 1
O O2 0.2827(4) -0.0404(3) 0.4343(3) 0.0475(7) Uani d . 1
O O3 0.0912(5) -0.0405(3) 0.6162(4) 0.0647(10) Uani d . 1
N N1 0.4572(4) 0.2348(4) 0.3578(3) 0.0388(7) Uani d . 1
H H1 0.3585 0.2460 0.3654 0.047 Uiso calc R 1
C C2 0.6940(5) 0.3902(4) 0.5704(4) 0.0376(8) Uani d . 1
C C3 0.5652(5) 0.2412(4) 0.4710(4) 0.0343(7) Uani d . 1
H H3 0.6291 0.1787 0.4452 0.041 Uiso calc R 1
C C3A 0.4399(5) 0.2026(4) 0.5504(3) 0.0335(7) Uani d . 1
C C4 0.3082(5) 0.0695(4) 0.5251(4) 0.0355(7) Uani d . 1
C C5 0.1911(5) 0.0697(4) 0.6241(4) 0.0396(8) Uani d . 1
C C5A 0.2076(5) 0.2057(4) 0.7271(4) 0.0356(7) Uani d . 1
C C6 0.0916(5) 0.2100(4) 0.8081(4) 0.0430(9) Uani d . 1
H H6 0.0005 0.1284 0.7967 0.052 Uiso calc R 1
C C7 0.1114(6) 0.3356(5) 0.9059(4) 0.0487(10) Uani d . 1
H H7 0.0348 0.3379 0.9610 0.058 Uiso calc R 1
C C8 0.2437(7) 0.4573(5) 0.9222(5) 0.0503(10) Uani d . 1
H H8 0.2560 0.5413 0.9882 0.060 Uiso calc R 1
C C9 0.3589(6) 0.4550(4) 0.8403(4) 0.0449(9) Uani d . 1
H H9 0.4480 0.5374 0.8514 0.054 Uiso calc R 1
C C9A 0.3410(5) 0.3304(4) 0.7427(4) 0.0347(7) Uani d . 1
C C9B 0.4547(5) 0.3204(4) 0.6524(4) 0.0339(7) Uani d . 1
C C1' 0.4990(5) 0.2127(4) 0.2403(4) 0.0336(7) Uani d . 1
C C2' 0.3688(5) 0.1795(4) 0.1324(4) 0.0349(7) Uani d . 1
C C3' 0.4010(5) 0.1562(4) 0.0115(4) 0.0384(8) Uani d . 1
H H3' 0.3101 0.1327 -0.0586 0.046 Uiso calc R 1
C C4' 0.5725(5) 0.1686(4) -0.0031(4) 0.0370(8) Uani d . 1
C C5' 0.7048(6) 0.2006(5) 0.1004(4) 0.0428(9) Uani d . 1
H H5' 0.8189 0.2081 0.0898 0.051 Uiso calc R 1
C C6' 0.6691(5) 0.2220(4) 0.2212(4) 0.0406(8) Uani d . 1
H H6' 0.7597 0.2429 0.2904 0.049 Uiso calc R 1
C C1'' 0.8530(6) 0.3854(5) 0.6478(5) 0.0509(10) Uani d . 1
H H1A 0.8108 0.3159 0.6791 0.076 Uiso calc R 1
H H1B 0.9175 0.4744 0.7201 0.076 Uiso calc R 1
H H1C 0.9308 0.3628 0.5930 0.076 Uiso calc R 1
C C2'' 0.7497(6) 0.4983(4) 0.5182(5) 0.0466(9) Uani d . 1
H H2A 0.6454 0.4971 0.4703 0.070 Uiso calc R 1
H H2B 0.8268 0.4777 0.4621 0.070 Uiso calc R 1
H H2C 0.8124 0.5886 0.5891 0.070 Uiso calc R 1

loop_
_atom_site_aniso_label
_atom_site_aniso_U_11
_atom_site_aniso_U_22
_atom_site_aniso_U_33
_atom_site_aniso_U_12
_atom_site_aniso_U_13
_atom_site_aniso_U_23
Br1 0.0428(3) 0.0937(4) 0.0536(3) 0.0282(3) 0.0146(2) 0.0306(3)
Br2 0.0576(3) 0.0534(3) 0.0380(2) 0.0228(2) 0.02256(19) 0.02340(19)
O1 0.0463(15) 0.0328(12) 0.0396(14) 0.0101(11) 0.0189(12) 0.0153(11)
O2 0.0541(17) 0.0357(14) 0.0432(16) 0.0129(12) 0.0138(13) 0.0105(12)
O3 0.075(2) 0.0385(16) 0.074(2) 0.0084(15) 0.0367(19) 0.0246(16)
N1 0.0419(17) 0.0533(19) 0.0326(16) 0.0262(15) 0.0153(13) 0.0222(14)
C2 0.0393(19) 0.0401(19) 0.0381(19) 0.0139(15) 0.0151(16) 0.0217(16)
C3 0.0386(18) 0.0405(18) 0.0338(18) 0.0199(15) 0.0151(15) 0.0209(15)
C3A 0.0394(18) 0.0368(17) 0.0285(16) 0.0143(15) 0.0105(14) 0.0184(14)
C4 0.0398(19) 0.0353(17) 0.0323(18) 0.0144(15) 0.0083(14) 0.0157(14)
C5 0.0404(19) 0.0386(19) 0.041(2) 0.0121(15) 0.0120(16) 0.0207(16)
C5A 0.0364(18) 0.0389(18) 0.0357(18) 0.0140(15) 0.0106(15) 0.0204(15)
C6 0.0378(19) 0.050(2) 0.048(2) 0.0166(17) 0.0189(17) 0.0268(18)
C7 0.051(2) 0.062(3) 0.045(2) 0.028(2) 0.0240(19) 0.027(2)
C8 0.061(3) 0.049(2) 0.042(2) 0.025(2) 0.022(2) 0.0159(18)
C9 0.054(2) 0.0382(19) 0.041(2) 0.0149(17) 0.0172(18) 0.0162(17)
C9A 0.0393(18) 0.0355(17) 0.0302(17) 0.0124(14) 0.0101(14) 0.0165(14)
C9B 0.0392(18) 0.0356(17) 0.0329(17) 0.0141(14) 0.0123(14) 0.0203(14)
C1' 0.0389(18) 0.0373(17) 0.0314(17) 0.0177(15) 0.0121(14) 0.0185(14)
C2' 0.0329(17) 0.0388(18) 0.0382(19) 0.0162(14) 0.0122(14) 0.0192(15)
C3' 0.043(2) 0.043(2) 0.0331(18) 0.0185(16) 0.0097(15) 0.0195(16)
C4' 0.046(2) 0.0383(18) 0.0341(18) 0.0186(16) 0.0189(16) 0.0199(15)
C5' 0.041(2) 0.055(2) 0.044(2) 0.0241(18) 0.0193(17) 0.0271(19)
C6' 0.0374(19) 0.055(2) 0.0371(19) 0.0220(17) 0.0111(15) 0.0235(17)
C1'' 0.042(2) 0.054(2) 0.055(3) 0.0127(18) 0.0059(19) 0.029(2)
C2'' 0.052(2) 0.044(2) 0.056(3) 0.0180(18) 0.027(2) 0.0305(19)

loop_
_atom_type_symbol
_atom_type_description
_atom_type_scat_dispersion_real
_atom_type_scat_dispersion_imag
_atom_type_scat_source
C C 0.0030 0.0020 'International Tables Vol C Tables 4.2.6.8 and 6.1.1.4'
H H 0.0000 0.0000 'International Tables Vol C Tables 4.2.6.8 and 6.1.1.4'
Br Br -0.2900 2.4600 'International Tables Vol C Tables 4.2.6.8 and 6.1.1.4'
N N 0.0060 0.0030 'International Tables Vol C Tables 4.2.6.8 and 6.1.1.4'
O O 0.0110 0.0060 'International Tables Vol C Tables 4.2.6.8 and 6.1.1.4'

loop_
_geom_angle_atom_site_label_1
_geom_angle_atom_site_label_2
_geom_angle_atom_site_label_3
_geom_angle
C9B O1 C2 107.1(3)
C1' N1 C3 125.9(3)
C1' N1 H1 117.0
C3 N1 H1 117.0
O1 C2 C2'' 106.1(3)
O1 C2 C1'' 106.1(3)
C2'' C2 C1'' 112.7(3)
O1 C2 C3 104.0(3)
C2'' C2 C3 116.4(3)
C1'' C2 C3 110.5(3)
N1 C3 C3A 106.9(3)
N1 C3 C2 114.7(3)
C3A C3 C2 100.7(3)
N1 C3 H3 111.3
C3A C3 H3 111.3
C2 C3 H3 111.3
C9B C3A C4 121.3(3)
C9B C3A C3 108.9(3)
C4 C3A C3 129.6(3)
O2 C4 C3A 125.6(4)
O2 C4 C5 118.8(3)
C3A C4 C5 115.6(3)
O3 C5 C5A 122.3(4)
O3 C5 C4 118.7(4)
C5A C5 C4 119.0(3)
C6 C5A C9A 119.5(4)
C6 C5A C5 120.3(3)
C9A C5A C5 120.3(3)
C7 C6 C5A 119.9(4)
C7 C6 H6 120.0
C5A C6 H6 120.0
C8 C7 C6 120.5(4)
C8 C7 H7 119.7
C6 C7 H7 119.7
C7 C8 C9 120.2(4)
C7 C8 H8 119.9
C9 C8 H8 119.9
C9A C9 C8 119.9(4)
C9A C9 H9 120.0
C8 C9 H9 120.0
C9 C9A C5A 119.9(4)
C9 C9A C9B 122.9(3)
C5A C9A C9B 117.2(3)
O1 C9B C3A 114.0(3)
O1 C9B C9A 119.7(3)
C3A C9B C9A 126.2(3)
N1 C1' C2' 119.9(3)
N1 C1' C6' 123.5(3)
C2' C1' C6' 116.6(3)
C3' C2' C1' 123.2(3)
C3' C2' Br1 118.3(3)
C1' C2' Br1 118.5(3)
C2' C3' C4' 118.5(3)
C2' C3' H3' 120.8
C4' C3' H3' 120.8
C5' C4' C3' 120.3(3)
C5' C4' Br2 120.6(3)
C3' C4' Br2 119.0(3)
C4' C5' C6' 120.3(4)
C4' C5' H5' 119.8
C6' C5' H5' 119.8
C5' C6' C1' 121.0(4)
C5' C6' H6' 119.5
C1' C6' H6' 119.5
C2 C1'' H1A 109.5
C2 C1'' H1B 109.5
H1A C1'' H1B 109.5
C2 C1'' H1C 109.5
H1A C1'' H1C 109.5
H1B C1'' H1C 109.5
C2 C2'' H2A 109.5
C2 C2'' H2B 109.5
H2A C2'' H2B 109.5
C2 C2'' H2C 109.5
H2A C2'' H2C 109.5
H2B C2'' H2C 109.5

loop_
_geom_bond_atom_site_label_1
_geom_bond_atom_site_label_2
_geom_bond_distance
Br1 C2' 1.887(4)
Br2 C4' 1.895(4)
O1 C9B 1.344(4)
O1 C2 1.497(5)
O2 C4 1.219(5)
O3 C5 1.210(5)
N1 C1' 1.374(5)
N1 C3 1.461(5)
N1 H1 0.8600
C2 C2'' 1.514(5)
C2 C1'' 1.525(6)
C2 C3 1.556(5)
C3 C3A 1.501(5)
C3 H3 0.9800
C3A C9B 1.360(5)
C3A C4 1.436(5)
C4 C5 1.552(5)
C5 C5A 1.496(5)
C5A C6 1.387(5)
C5A C9A 1.406(5)
C6 C7 1.382(6)
C6 H6 0.9300
C7 C8 1.377(7)
C7 H7 0.9300
C8 C9 1.389(6)
C8 H8 0.9300
C9 C9A 1.379(6)
C9 H9 0.9300
C9A C9B 1.451(5)
C1' C2' 1.394(5)
C1' C6' 1.400(5)
C2' C3' 1.379(5)
C3' C4' 1.392(5)
C3' H3' 0.9300
C4' C5' 1.372(6)
C5' C6' 1.391(6)
C5' H5' 0.9300
C6' H6' 0.9300
C1'' H1A 0.9600
C1'' H1B 0.9600
C1'' H1C 0.9600
C2'' H2A 0.9600
C2'' H2B 0.9600
C2'' H2C 0.9600

loop_
_geom_hbond_atom_site_label_D
_geom_hbond_atom_site_label_H
_geom_hbond_atom_site_label_A
_geom_hbond_site_symmetry_A
_geom_hbond_distance_DH
_geom_hbond_distance_HA
_geom_hbond_distance_DA
_geom_hbond_angle_DHA
_geom_hbond_publ_flag
C3 H3 O2 2_656 0.98 2.64 3.347(6) 129 yes
C1'' H1A O2 2_656 0.96 2.67 3.389(6) 132 yes

loop_
_geom_torsion_atom_site_label_1
_geom_torsion_atom_site_label_2
_geom_torsion_atom_site_label_3
_geom_torsion_atom_site_label_4
_geom_torsion
C9B O1 C2 C2'' 143.2(3)
C9B O1 C2 C1'' -96.7(3)
C9B O1 C2 C3 19.9(4)
C1' N1 C3 C3A -154.9(4)
C1' N1 C3 C2 94.4(4)
O1 C2 C3 N1 92.0(3)
C2'' C2 C3 N1 -24.3(5)
C1'' C2 C3 N1 -154.5(3)
O1 C2 C3 C3A -22.4(3)
C2'' C2 C3 C3A -138.7(3)
C1'' C2 C3 C3A 91.1(4)
N1 C3 C3A C9B -101.7(4)
C2 C3 C3A C9B 18.4(4)
N1 C3 C3A C4 72.3(5)
C2 C3 C3A C4 -167.6(4)
C9B C3A C4 O2 178.0(4)
C3 C3A C4 O2 4.7(7)
C9B C3A C4 C5 -2.1(5)
C3 C3A C4 C5 -175.4(3)
O2 C4 C5 O3 7.7(6)
C3A C4 C5 O3 -172.1(4)
O2 C4 C5 C5A -173.3(4)
C3A C4 C5 C5A 6.8(5)
O3 C5 C5A C6 -8.0(6)
C4 C5 C5A C6 173.1(4)
O3 C5 C5A C9A 172.0(4)
C4 C5 C5A C9A -6.9(5)
C9A C5A C6 C7 -2.1(6)
C5 C5A C6 C7 177.9(4)
C5A C6 C7 C8 1.2(7)
C6 C7 C8 C9 0.0(7)
C7 C8 C9 C9A -0.1(7)
C8 C9 C9A C5A -0.8(6)
C8 C9 C9A C9B 179.1(4)
C6 C5A C9A C9 2.0(6)
C5 C5A C9A C9 -178.1(4)
C6 C5A C9A C9B -177.9(4)
C5 C5A C9A C9B 2.1(5)
C2 O1 C9B C3A -8.8(4)
C2 O1 C9B C9A 172.6(3)
C4 C3A C9B O1 178.5(3)
C3 C3A C9B O1 -6.9(4)
C4 C3A C9B C9A -3.0(6)
C3 C3A C9B C9A 171.6(3)
C9 C9A C9B O1 1.7(6)
C5A C9A C9B O1 -178.5(3)
C9 C9A C9B C3A -176.7(4)
C5A C9A C9B C3A 3.1(6)
C3 N1 C1' C2' 166.3(3)
C3 N1 C1' C6' -14.0(6)
N1 C1' C2' C3' 179.8(3)
C6' C1' C2' C3' 0.1(5)
N1 C1' C2' Br1 -2.3(5)
C6' C1' C2' Br1 178.0(3)
C1' C2' C3' C4' -1.1(6)
Br1 C2' C3' C4' -179.0(3)
C2' C3' C4' C5' 1.3(6)
C2' C3' C4' Br2 179.9(3)
C3' C4' C5' C6' -0.4(6)
Br2 C4' C5' C6' -179.1(3)
C4' C5' C6' C1' -0.6(6)
N1 C1' C6' C5' -179.0(4)
C2' C1' C6' C5' 0.7(6)

loop_
_cod_related_entry_id
_cod_related_entry_database
_cod_related_entry_code
1 ChemSpider 24672355
